data_1504873
loop_
_publ_author_name
'Austin, Kerrie A. B.'
'Banwell, Martin G.'
'Willis, Anthony C.'

_publ_section_title
;
 A formal total synthesis of platencin.
;
_journal_issue 20
_journal_name_full 'Organic letters'
_journal_page_first 4465
_journal_page_last 4468
_journal_paper_doi 10.1021/ol801647h
_journal_volume 10
_journal_year 2008
_chemical_absolute_configuration syn
_chemical_compound_source local
_chemical_formula_moiety 'C15 H22 O3'
_chemical_formula_sum 'C15 H22 O3'
_chemical_formula_weight 250.34
_space_group_IT_number 19
_symmetry_cell_setting orthorhombic
_symmetry_space_group_name_Hall 'P 2ac 2ab'
_symmetry_space_group_name_H-M 'P 21 21 21'
_atom_sites_solution_hydrogens geom
_atom_sites_solution_primary direct
_audit_creation_date 07-09-27
_audit_creation_method CRYSTALS_ver_12.18
_audit_update_record
;
2007-09-27 - Report on C15 H22 O3
              by Anthony C. Willis
              for  Kerrie Austin and Martin Banwell

2007-09-27 - passes checkcif tests with minor warnings

;
_cell_angle_alpha 90
_cell_angle_beta 90
_cell_angle_gamma 90
_cell_formula_units_Z 4
_cell_length_a 6.3608(1)
_cell_length_b 14.1828(3)
_cell_length_c 14.8678(4)
_cell_measurement_reflns_used 11391
_cell_measurement_temperature 200
_cell_measurement_theta_max 27.5
_cell_measurement_theta_min 2.7
_cell_volume 1341.28(5)
_computing_cell_refinement 'Denzo/Scalepack (Otwinowski & Minor, 1997)'
_computing_data_collection 'COLLECT (Nonius BV, 1997)'
_computing_data_reduction 'Denzo/Scalepack (Otwinowski & Minor, 1997)'
_computing_molecular_graphics
;
ORTEP-II (Johnson 1976) in teXsan (MSC, 1992-1997)
;
_computing_publication_material 'CRYSTALS (Watkin et al 2003)'
_computing_structure_refinement 'CRYSTALS (Watkin et al 2003)'
_computing_structure_solution 'SIR92 (Altomare et al, 1994)'
_diffrn_ambient_temperature 200
_diffrn_measured_fraction_theta_full 0.994
_diffrn_measured_fraction_theta_max 0.994
_diffrn_measurement_device_type 'Nonius KappaCCD'
_diffrn_measurement_method ' \f and \w scans with CCD '
_diffrn_radiation_monochromator graphite
_diffrn_radiation_type 'Mo K\a'
_diffrn_radiation_wavelength 0.71073
_diffrn_reflns_av_R_equivalents 0.040
_diffrn_reflns_limit_h_max 7
_diffrn_reflns_limit_h_min -8
_diffrn_reflns_limit_k_max 18
_diffrn_reflns_limit_k_min -18
_diffrn_reflns_limit_l_max 19
_diffrn_reflns_limit_l_min -19
_diffrn_reflns_number 17990
_diffrn_reflns_theta_full 27.481
_diffrn_reflns_theta_max 27.481
_diffrn_reflns_theta_min 2.740
_diffrn_standards_number 0
_exptl_absorpt_coefficient_mu 0.085
_exptl_absorpt_correction_T_max 0.989
_exptl_absorpt_correction_T_min 0.975
_exptl_absorpt_correction_type integration
_exptl_absorpt_process_details
;
via Gaussian method (Coppens, 1970) implemented in maXus (2000)
;
_exptl_crystal_colour colourless
_exptl_crystal_density_diffrn 1.240
_exptl_crystal_density_meas ?
_exptl_crystal_description needle
_exptl_crystal_F_000 544
_exptl_crystal_size_max 0.45
_exptl_crystal_size_mid 0.17
_exptl_crystal_size_min 0.14
_refine_diff_density_max 0.15
_refine_diff_density_min -0.12
_refine_ls_abs_structure_details
;
The enantiomer has been assigned by reference to an unchanging chiral
centre in the synthetic procedure.
;
_refine_ls_extinction_method None
_refine_ls_goodness_of_fit_ref 1.1453
_refine_ls_hydrogen_treatment mixed
_refine_ls_matrix_type full
_refine_ls_number_parameters 166
_refine_ls_number_reflns 1512
_refine_ls_number_restraints 0
_refine_ls_R_factor_all 0.0342
_refine_ls_R_factor_gt 0.0288
_refine_ls_shift/su_max 0.000352
_refine_ls_structure_factor_coef F
_refine_ls_weighting_details
;
  Method, part 1, Chebychev polynomial,
(Carruthers & Watkin, 1979, Prince, 1982)
  [weight] = 1.0/[A~0~*T~0~(x)+A~1~*T~1~(x) ... +A~n-1~]*T~n-1~(x)]
  where A~i~ are the Chebychev coefficients listed below and x= Fcalc/Fmax
  Method = Robust Weighting (Prince, 1982)
  W = [weight] * [1-(deltaF/6*sigmaF)^2^]^2^
  A~i~ are:
  1.23 0.351 1.36 0.0581 0.449
;
_refine_ls_weighting_scheme calc
_refine_ls_wR_factor_all 0.0339
_refine_ls_wR_factor_gt 0.0324
_refine_ls_wR_factor_ref 0.0324
_reflns_limit_h_max 8
_reflns_limit_h_min 0
_reflns_limit_k_max 18
_reflns_limit_k_min 0
_reflns_limit_l_max 19
_reflns_limit_l_min 0
_reflns_number_gt 1512
_reflns_number_total 1785
_reflns_threshold_expression I>2.0\s(I)
_oxford_diffrn_Wilson_B_factor 2.74
_oxford_diffrn_Wilson_scale 0.67
_oxford_refine_ls_scale 1.248(2)
_oxford_structure_analysis_title '9271505 ban0740'
_cod_data_source_file ol801647h_si_002.cif
_cod_data_source_block ban0740
_cod_depositor_comments
;
The following automatic conversions were performed:

'_symmetry_cell_setting' value 'Orthorhombic' changed to
'orthorhombic' according to
/home/saulius/struct/CIF-dictionaries/cif_core.dic dictionary named
'cif_core.dic' version 2.4.1 from 2010-06-29.

Automatic conversion script
Id: cif_fix_values 1715 2011-07-08 13:25:40Z adriana 

The following automatic conversions were performed:

'_exptl_crystal_density_meas' value 'not measured' was changed to '?'
- the value is perceived as not measured.

Automatic conversion script
Id: cif_fix_values 3008 2015-01-20 13:52:24Z robertas 
;
_cod_original_sg_symbol_H-M 'P 21 21 21 '
_cod_database_code 1504873

loop_
_symmetry_equiv_pos_as_xyz
x,y,z
x+1/2,-y+1/2,-z
-x,y+1/2,-z+1/2
-x+1/2,-y,z+1/2

loop_
_atom_site_label
_atom_site_type_symbol
_atom_site_fract_x
_atom_site_fract_y
_atom_site_fract_z
_atom_site_U_iso_or_equiv
_atom_site_occupancy
_atom_site_adp_type
_atom_site_refinement_flags_posn
O1 O 0.12437(19) 0.39409(9) 0.38856(7) 0.0443 1.0000 Uani .
O2 O 0.39653(16) 0.64705(6) 0.54633(6) 0.0293 1.0000 Uani .
O3 O 0.42190(18) 0.63746(7) 0.69729(6) 0.0359 1.0000 Uani .
C1 C 0.3150(2) 0.34765(11) 0.41509(10) 0.0360 1.0000 Uani .
C2 C 0.5076(2) 0.39703(11) 0.37643(11) 0.0391 1.0000 Uani .
C3 C 0.5417(3) 0.49484(10) 0.41750(9) 0.0347 1.0000 Uani .
C4 C 0.5543(2) 0.49057(9) 0.52005(9) 0.0277 1.0000 Uani .
C5 C 0.5781(2) 0.58945(9) 0.56171(9) 0.0274 1.0000 Uani .
C6 C 0.5955(2) 0.58326(9) 0.66493(9) 0.0289 1.0000 Uani .
C7 C 0.5802(2) 0.47997(10) 0.69475(9) 0.0337 1.0000 Uani .
C8 C 0.7557(3) 0.43101(11) 0.64439(11) 0.0412 1.0000 Uani .
C9 C 0.7431(2) 0.43674(11) 0.55536(11) 0.0371 1.0000 Uani .
C10 C 0.3681(3) 0.43898(11) 0.66235(9) 0.0342 1.0000 Uani .
C11 C 0.3528(2) 0.44384(9) 0.55899(9) 0.0261 1.0000 Uani .
C12 C 0.3199(2) 0.34617(10) 0.51710(10) 0.0325 1.0000 Uani .
C13 C 0.3629(2) 0.70044(10) 0.62604(9) 0.0310 1.0000 Uani .
C14 C 0.5007(3) 0.78787(10) 0.62645(11) 0.0426 1.0000 Uani .
C15 C 0.1311(3) 0.72078(13) 0.63433(11) 0.0438 1.0000 Uani .
H1 H 0.114(3) 0.3827(13) 0.3294(14) 0.0532 1.0000 Uiso .
H11 H 0.3117 0.28124 0.39253 0.0432 1.0000 Uiso R
H21 H 0.6344 0.35743 0.38874 0.0469 1.0000 Uiso R
H22 H 0.4887 0.40400 0.30999 0.0469 1.0000 Uiso R
H31 H 0.6760 0.52165 0.39364 0.0416 1.0000 Uiso R
H32 H 0.4219 0.53659 0.39992 0.0416 1.0000 Uiso R
H51 H 0.7058 0.62112 0.53662 0.0328 1.0000 Uiso R
H61 H 0.7311 0.61146 0.68574 0.0347 1.0000 Uiso R
H71 H 0.5972 0.47344 0.76132 0.0404 1.0000 Uiso R
H81 H 0.8723 0.39695 0.67571 0.0494 1.0000 Uiso R
H91 H 0.8501 0.40769 0.51464 0.0445 1.0000 Uiso R
H101 H 0.2504 0.47620 0.68937 0.0410 1.0000 Uiso R
H102 H 0.3569 0.37173 0.68199 0.0410 1.0000 Uiso R
H111 H 0.2295 0.48423 0.54292 0.0313 1.0000 Uiso R
H121 H 0.4374 0.30416 0.53684 0.0390 1.0000 Uiso R
H122 H 0.1832 0.32020 0.53931 0.0390 1.0000 Uiso R
H141 H 0.4750 0.82449 0.68287 0.0511 1.0000 Uiso R
H142 H 0.6519 0.76874 0.62360 0.0511 1.0000 Uiso R
H143 H 0.4659 0.82795 0.57315 0.0511 1.0000 Uiso R
H151 H 0.1048 0.75834 0.69012 0.0525 1.0000 Uiso R
H152 H 0.0830 0.75745 0.58068 0.0525 1.0000 Uiso R
H153 H 0.0517 0.66002 0.63766 0.0525 1.0000 Uiso R

loop_
_atom_site_aniso_label
_atom_site_aniso_U_11
_atom_site_aniso_U_22
_atom_site_aniso_U_33
_atom_site_aniso_U_23
_atom_site_aniso_U_13
_atom_site_aniso_U_12
O1 0.0390(6) 0.0644(7) 0.0294(5) -0.0079(5) -0.0065(5) 0.0054(5)
O2 0.0344(5) 0.0291(4) 0.0242(4) 0.0004(4) -0.0024(4) 0.0013(4)
O3 0.0422(6) 0.0436(5) 0.0219(4) 0.0039(4) 0.0021(4) 0.0101(5)
C1 0.0362(8) 0.0351(7) 0.0366(7) -0.0096(6) -0.0017(6) 0.0014(6)
C2 0.0405(8) 0.0447(8) 0.0320(7) -0.0116(7) 0.0074(6) 0.0000(6)
C3 0.0392(7) 0.0385(7) 0.0265(6) -0.0035(5) 0.0083(6) -0.0032(7)
C4 0.0268(6) 0.0291(6) 0.0271(6) -0.0007(5) 0.0024(5) -0.0008(5)
C5 0.0263(6) 0.0306(6) 0.0254(6) 0.0012(5) 0.0006(5) -0.0019(5)
C6 0.0268(7) 0.0339(7) 0.0261(6) -0.0005(5) -0.0029(5) 0.0001(6)
C7 0.0353(7) 0.0365(7) 0.0293(6) 0.0063(5) -0.0097(6) -0.0034(6)
C8 0.0338(7) 0.0358(8) 0.0541(9) 0.0010(7) -0.0155(7) 0.0042(6)
C9 0.0258(6) 0.0351(7) 0.0505(8) -0.0048(7) -0.0019(6) 0.0012(6)
C10 0.0386(7) 0.0380(7) 0.0260(6) 0.0058(5) -0.0036(6) -0.0094(6)
C11 0.0256(6) 0.0288(6) 0.0239(6) 0.0002(5) -0.0009(5) -0.0023(5)
C12 0.0329(7) 0.0294(6) 0.0352(7) 0.0000(5) -0.0029(5) -0.0025(6)
C13 0.0360(7) 0.0343(6) 0.0228(6) 0.0000(6) -0.0014(6) 0.0048(6)
C14 0.0510(9) 0.0330(7) 0.0439(8) -0.0068(7) -0.0084(8) 0.0003(6)
C15 0.0391(8) 0.0540(9) 0.0383(8) 0.0056(7) 0.0046(7) 0.0110(7)

loop_
_atom_type_symbol
_atom_type_scat_dispersion_real
_atom_type_scat_dispersion_imag
_atom_type_scat_Cromer_Mann_a1
_atom_type_scat_Cromer_Mann_b1
_atom_type_scat_Cromer_Mann_a2
_atom_type_scat_Cromer_Mann_b2
_atom_type_scat_Cromer_Mann_a3
_atom_type_scat_Cromer_Mann_b3
_atom_type_scat_Cromer_Mann_a4
_atom_type_scat_Cromer_Mann_b4
_atom_type_scat_Cromer_Mann_c
_atom_type_scat_source
C 0.0033 0.0016 2.3100 20.8439 1.0200 10.2075 1.5886 0.5687 0.8650 51.6512 0.2156 'International Tables Vol C 4.2.6.8 and 6.1.1.4'
H 0.0000 0.0000 0.4930 10.5109 0.3229 26.1257 0.1402 3.1424 0.0408 57.7998 0.0030 'International Tables Vol C 4.2.6.8 and 6.1.1.4'
O 0.0106 0.0060 3.0485 13.2771 2.2868 5.7011 1.5463 0.3239 0.8670 32.9089 0.2508 'International Tables Vol C 4.2.6.8 and 6.1.1.4'

loop_
_exptl_crystal_face_index_h
_exptl_crystal_face_index_k
_exptl_crystal_face_index_l
_exptl_crystal_face_perp_dist
1 0 0 0.200
-1 0 0 0.250
0 1 1 0.070
0 -1 -1 0.100
0 -1 1 0.060
0 1 -1 0.080
0 -1 0 0.090
0 15 0 0.085
0 0 1 0.074
0 -1 -10 0.117

loop_
_geom_angle_atom_site_label_1
_geom_angle_atom_site_label_2
_geom_angle_atom_site_label_3
_geom_angle
_geom_angle_publ_flag
C1 O1 H1 104.4(14) no
C5 O2 C13 106.95(10) yes
C6 O3 C13 106.76(10) yes
O1 C1 C2 111.38(13) yes
O1 C1 C12 107.37(12) yes
C2 C1 C12 111.52(13) yes
O1 C1 H11 108.8 no
C2 C1 H11 108.8 no
C12 C1 H11 108.8 no
C1 C2 C3 112.33(12) yes
C1 C2 H21 108.8 no
C3 C2 H21 108.8 no
C1 C2 H22 108.7 no
C3 C2 H22 108.7 no
H21 C2 H22 109.5 no
C2 C3 C4 111.68(12) yes
C2 C3 H31 108.9 no
C4 C3 H31 108.9 no
C2 C3 H32 108.9 no
C4 C3 H32 108.9 no
H31 C3 H32 109.5 no
C3 C4 C5 111.73(11) yes
C3 C4 C9 114.01(12) yes
C5 C4 C9 103.96(11) yes
C3 C4 C11 110.19(11) yes
C5 C4 C11 108.62(10) yes
C9 C4 C11 108.01(11) yes
C4 C5 O2 112.05(10) yes
C4 C5 C6 110.83(11) yes
O2 C5 C6 104.43(10) yes
C4 C5 H51 109.8 no
O2 C5 H51 109.8 no
C6 C5 H51 109.8 no
C5 C6 O3 104.43(11) yes
C5 C6 C7 109.74(11) yes
O3 C6 C7 111.56(11) yes
C5 C6 H61 110.3 no
O3 C6 H61 110.3 no
C7 C6 H61 110.3 no
C6 C7 C8 104.39(12) yes
C6 C7 C10 108.93(12) yes
C8 C7 C10 108.49(12) yes
C6 C7 H71 111.6 no
C8 C7 H71 111.6 no
C10 C7 H71 111.6 no
C7 C8 C9 114.85(14) yes
C7 C8 H81 122.6 no
C9 C8 H81 122.6 no
C4 C9 C8 115.07(15) yes
C4 C9 H91 122.5 no
C8 C9 H91 122.5 no
C7 C10 C11 110.42(12) yes
C7 C10 H101 109.2 no
C11 C10 H101 109.2 no
C7 C10 H102 109.2 no
C11 C10 H102 109.2 no
H101 C10 H102 109.5 no
C10 C11 C4 109.76(12) yes
C10 C11 C12 111.91(12) yes
C4 C11 C12 110.26(11) yes
C10 C11 H111 108.3 no
C4 C11 H111 108.3 no
C12 C11 H111 108.3 no
C11 C12 C1 113.36(12) yes
C11 C12 H121 108.5 no
C1 C12 H121 108.5 no
C11 C12 H122 108.5 no
C1 C12 H122 108.5 no
H121 C12 H122 109.5 no
O3 C13 O2 104.14(10) yes
O3 C13 C14 110.75(12) yes
O2 C13 C14 110.56(12) yes
O3 C13 C15 108.33(13) yes
O2 C13 C15 108.48(13) yes
C14 C13 C15 114.08(13) yes
C13 C14 H141 109.5 no
C13 C14 H142 109.5 no
H141 C14 H142 109.5 no
C13 C14 H143 109.5 no
H141 C14 H143 109.5 no
H142 C14 H143 109.5 no
C13 C15 H151 109.5 no
C13 C15 H152 109.5 no
H151 C15 H152 109.5 no
C13 C15 H153 109.5 no
H151 C15 H153 109.5 no
H152 C15 H153 109.5 no

loop_
_geom_bond_atom_site_label_1
_geom_bond_atom_site_label_2
_geom_bond_distance
_geom_bond_publ_flag
O1 C1 1.4350(18) yes
O1 H1 0.90(2) no
O2 C5 1.4332(16) yes
O2 C13 1.4225(16) yes
O3 C6 1.4290(17) yes
O3 C13 1.4355(16) yes
C1 C2 1.524(2) yes
C1 C12 1.517(2) yes
C1 H11 1.000 no
C2 C3 1.531(2) yes
C2 H21 1.000 no
C2 H22 1.000 no
C3 C4 1.5280(18) yes
C3 H31 1.000 no
C3 H32 1.000 no
C4 C5 1.5406(17) yes
C4 C9 1.5165(19) yes
C4 C11 1.5551(18) yes
C5 C6 1.5411(17) yes
C5 H51 1.000 no
C6 C7 1.5336(19) yes
C6 H61 1.000 no
C7 C8 1.513(2) yes
C7 C10 1.546(2) yes
C7 H71 1.000 no
C8 C9 1.329(2) yes
C8 H81 1.000 no
C9 H91 1.000 no
C10 C11 1.5414(19) yes
C10 H101 1.000 no
C10 H102 1.000 no
C11 C12 1.5332(19) yes
C11 H111 1.000 no
C12 H121 1.000 no
C12 H122 1.000 no
C13 C14 1.519(2) yes
C13 C15 1.508(2) yes
C14 H141 1.000 no
C14 H142 1.000 no
C14 H143 1.000 no
C15 H151 1.000 no
C15 H152 1.000 no
C15 H153 1.000 no

loop_
_geom_contact_atom_site_label_1
_geom_contact_atom_site_label_2
_geom_contact_distance
_geom_contact_site_symmetry_2
_geom_contact_publ_flag
O1 O3 2.894(1) 4_564 no
O1 C9 3.521(2) 1_455 no
O2 C15 3.599(2) 2_566 no
O3 C1 3.578(2) 4_565 no

loop_
_geom_hbond_atom_site_label_D
_geom_hbond_atom_site_label_H
_geom_hbond_atom_site_label_A
_geom_hbond_distance_DH
_geom_hbond_distance_HA
_geom_hbond_distance_DA
_geom_hbond_angle_DHA
_geom_hbond_site_symmetry_A
_geom_hbond_publ_flag
O1 H1 O3 0.90(2) 2.00(2) 2.894(1) 177(2) 4_564 no

loop_
_geom_torsion_atom_site_label_1
_geom_torsion_atom_site_label_2
_geom_torsion_atom_site_label_3
_geom_torsion_atom_site_label_4
_geom_torsion
_geom_torsion_publ_flag
O1 C1 C2 C3 67.8(2) no
O1 C1 C12 C11 -69.6(1) no
O2 C5 C4 C3 65.0(1) no
O2 C5 C4 C9 -171.6(1) no
O2 C5 C4 C11 -56.7(1) no
O2 C5 C6 O3 0.3(1) no
O2 C5 C6 C7 120.0(1) no
O2 C13 O3 C6 35.8(1) no
O3 C6 C5 C4 -120.6(1) no
O3 C6 C7 C8 172.2(1) no
O3 C6 C7 C10 56.4(1) no
O3 C13 O2 C5 -35.6(1) no
C1 C2 C3 C4 55.0(2) no
C1 C12 C11 C4 -54.6(1) no
C1 C12 C11 C10 -177.1(1) no
C2 C1 C12 C11 52.7(2) no
C2 C3 C4 C5 -177.3(1) no
C2 C3 C4 C9 65.2(2) no
C2 C3 C4 C11 -56.4(2) no
C3 C2 C1 C12 -52.1(2) no
C3 C4 C5 C6 -178.7(1) no
C3 C4 C9 C8 -179.1(1) no
C3 C4 C11 C10 179.4(1) no
C3 C4 C11 C12 55.7(1) no
C4 C5 O2 C13 141.6(1) no
C4 C5 C6 C7 -0.9(1) no
C4 C9 C8 C7 -0.5(2) no
C4 C11 C10 C7 -1.2(2) no
C5 O2 C13 C14 83.4(1) no
C5 O2 C13 C15 -150.8(1) no
C5 C4 C9 C8 59.0(2) no
C5 C4 C11 C10 -57.9(1) no
C5 C4 C11 C12 178.4(1) no
C5 C6 O3 C13 -21.8(1) no
C5 C6 C7 C8 56.9(1) no
C5 C6 C7 C10 -58.8(1) no
C6 O3 C13 C14 -83.1(1) no
C6 O3 C13 C15 151.1(1) no
C6 C5 O2 C13 21.6(1) no
C6 C5 C4 C9 -55.3(1) no
C6 C5 C4 C11 59.5(1) no
C6 C7 C8 C9 -59.4(2) no
C6 C7 C10 C11 60.2(1) no
C7 C6 O3 C13 -140.3(1) no
C7 C10 C11 C12 121.6(1) no
C8 C7 C10 C11 -52.8(2) no
C8 C9 C4 C11 -56.3(2) no
C9 C4 C11 C10 54.3(1) no
C9 C4 C11 C12 -69.4(1) no
C9 C8 C7 C10 56.6(2) no

loop_
_cod_related_entry_id
_cod_related_entry_code
_cod_related_entry_database
1 30651493 ChemSpider
